data_2238673
loop_
_publ_author_name
'Inglebert, S. Antony'
'Arun, Yuvaraj'
'Sethusankar, K.'
'Perumal, Paramasivam T.'

_publ_section_title
;
 3'-[(1<i>H</i>-Indol-3-yl)carbonyl]-1'-methyl-2-oxo-4'-(thiophen-2-yl)spiro[indoline-3,2'-pyrrolidine]-3'-carbonitrile
;
_journal_coeditor_code SU2642
_journal_issue 10
_journal_name_full 'Acta Crystallographica Section E'
_journal_page_first o1585
_journal_paper_doi 10.1107/S1600536813025890
_journal_volume 69
_journal_year 2013
_chemical_formula_iupac 'C26 H20 N4 O2 S'
_chemical_formula_moiety 'C26 H20 N4 O2 S'
_chemical_formula_sum 'C26 H20 N4 O2 S'
_chemical_formula_weight 452.52
_chemical_name_systematic
;
3'-[(1<i>H</i>-Indol-3-yl)carbonyl]-1'-methyl-2-oxo-4'-(thiophen-\
2-yl)spiro[indoline-3,2'-pyrrolidine]-3'-carbonitrile
;
_space_group_IT_number 14
_symmetry_cell_setting monoclinic
_symmetry_space_group_name_Hall '-P 2ybc'
_symmetry_space_group_name_H-M 'P 1 21/c 1'
_atom_sites_solution_hydrogens geom
_atom_sites_solution_primary direct
_atom_sites_solution_secondary difmap
_audit_creation_method SHELXL-97
_cell_angle_alpha 90.00
_cell_angle_beta 114.431(2)
_cell_angle_gamma 90.00
_cell_formula_units_Z 4
_cell_length_a 11.6215(6)
_cell_length_b 17.1050(11)
_cell_length_c 12.3381(8)
_cell_measurement_reflns_used 5279
_cell_measurement_temperature 293(2)
_cell_measurement_theta_max 27.87
_cell_measurement_theta_min 2.17
_cell_volume 2233.0(2)
_computing_cell_refinement 'SAINT (Bruker, 2008)'
_computing_data_collection 'APEX2 (Bruker, 2008)'
_computing_data_reduction 'SAINT (Bruker, 2008)'
_computing_molecular_graphics 'Mercury (Macrae <i>et al.</i>, 2008)'
_computing_publication_material 'SHELXL97 (Sheldrick, 2008) and PLATON (Spek, 2009)'
_computing_structure_refinement 'SHELXL-97 (Sheldrick, 2008)'
_computing_structure_solution 'SHELXS-97 (Sheldrick, 2008)'
_diffrn_ambient_temperature 293(2)
_diffrn_measured_fraction_theta_full 0.992
_diffrn_measured_fraction_theta_max 0.992
_diffrn_measurement_device_type 'Bruker APEXII2 CCD difractometer'
_diffrn_measurement_method '\w and \f scan'
_diffrn_radiation_monochromator graphite
_diffrn_radiation_source 'fine-focus sealed tube'
_diffrn_radiation_type MoK\a
_diffrn_radiation_wavelength 0.71073
_diffrn_reflns_av_R_equivalents 0.0273
_diffrn_reflns_av_sigmaI/netI 0.0380
_diffrn_reflns_limit_h_max 8
_diffrn_reflns_limit_h_min -15
_diffrn_reflns_limit_k_max 22
_diffrn_reflns_limit_k_min -21
_diffrn_reflns_limit_l_max 16
_diffrn_reflns_limit_l_min -14
_diffrn_reflns_number 16319
_diffrn_reflns_theta_full 27.87
_diffrn_reflns_theta_max 27.87
_diffrn_reflns_theta_min 2.17
_diffrn_standards_decay_% 0
_exptl_absorpt_coefficient_mu 0.177
_exptl_absorpt_correction_T_max 0.9571
_exptl_absorpt_correction_T_min 0.9407
_exptl_absorpt_correction_type multi-scan
_exptl_absorpt_process_details '(SADABS; Bruker, 2008)'
_exptl_crystal_colour colourless
_exptl_crystal_density_diffrn 1.346
_exptl_crystal_density_method 'not measured'
_exptl_crystal_description block
_exptl_crystal_F_000 944
_exptl_crystal_size_max 0.35
_exptl_crystal_size_mid 0.30
_exptl_crystal_size_min 0.25
_refine_diff_density_max 1.152
_refine_diff_density_min -0.976
_refine_ls_extinction_method none
_refine_ls_goodness_of_fit_ref 1.073
_refine_ls_hydrogen_treatment mixed
_refine_ls_matrix_type full
_refine_ls_number_parameters 306
_refine_ls_number_reflns 5279
_refine_ls_number_restraints 5
_refine_ls_restrained_S_all 1.078
_refine_ls_R_factor_all 0.1036
_refine_ls_R_factor_gt 0.0733
_refine_ls_shift/su_max 0.003
_refine_ls_shift/su_mean 0.000
_refine_ls_structure_factor_coef Fsqd
_refine_ls_weighting_details 'calc w=1/[\s^2^(Fo^2^)+(0.1409P)^2^+1.6573P] where P=(Fo^2^+2Fc^2^)/3'
_refine_ls_weighting_scheme calc
_refine_ls_wR_factor_gt 0.2220
_refine_ls_wR_factor_ref 0.2523
_reflns_number_gt 3636
_reflns_number_total 5279
_reflns_threshold_expression >2sigma(I)
_cod_data_source_file su2642.cif
_cod_data_source_block I
_cod_original_sg_symbol_H-M 'P 21/c'
_cod_database_code 2238673

loop_
_symmetry_equiv_pos_as_xyz
'x, y, z'
'-x, y+1/2, -z+1/2'
'-x, -y, -z'
'x, -y-1/2, z-1/2'

loop_
_atom_site_type_symbol
_atom_site_label
_atom_site_fract_x
_atom_site_fract_y
_atom_site_fract_z
_atom_site_U_iso_or_equiv
_atom_site_adp_type
_atom_site_calc_flag
_atom_site_refinement_flags
_atom_site_occupancy
_atom_site_symmetry_multiplicity
C C5 0.9175(3) 0.04509(16) 0.1198(3) 0.0313(6) Uani d . 1 1
H H5 0.8526 0.0371 0.0390 0.038 Uiso calc R 1 1
C C6 0.9536(3) -0.03507(18) 0.1780(3) 0.0403(7) Uani d . 1 1
H H6A 0.9204 -0.0760 0.1188 0.048 Uiso calc R 1 1
H H6B 1.0448 -0.0403 0.2170 0.048 Uiso calc R 1 1
C C7 0.8686(3) -0.12000(19) 0.2877(4) 0.0502(8) Uani d . 1 1
H H7A 0.9413 -0.1529 0.3064 0.075 Uiso calc R 1 1
H H7B 0.7999 -0.1397 0.2180 0.075 Uiso calc R 1 1
H H7C 0.8446 -0.1197 0.3534 0.075 Uiso calc R 1 1
C C8 0.7970(2) 0.01482(16) 0.2360(2) 0.0289(6) Uani d . 1 1
C C9 0.8532(2) 0.08688(16) 0.1927(2) 0.0277(6) Uani d . 1 1
C C10 0.7470(2) 0.14477(16) 0.1152(2) 0.0303(6) Uani d . 1 1
C C11 0.6903(3) 0.19866(17) 0.1672(2) 0.0323(6) Uani d . 1 1
C C12 0.5730(2) 0.24011(16) 0.1035(2) 0.0311(6) Uani d . 1 1
C C13 0.4806(3) 0.24014(19) -0.0133(3) 0.0394(7) Uani d . 1 1
H H13 0.4882 0.2079 -0.0706 0.047 Uiso calc R 1 1
C C14 0.3773(3) 0.2892(2) -0.0420(3) 0.0474(8) Uani d . 1 1
H H14 0.3153 0.2895 -0.1196 0.057 Uiso calc R 1 1
C C15 0.3641(3) 0.3378(2) 0.0420(3) 0.0479(8) Uani d . 1 1
H H15 0.2946 0.3710 0.0192 0.058 Uiso calc R 1 1
C C16 0.4511(3) 0.33779(19) 0.1576(3) 0.0446(8) Uani d . 1 1
H H16 0.4413 0.3694 0.2145 0.054 Uiso calc R 1 1
C C17 0.5550(3) 0.28865(18) 0.1871(3) 0.0361(6) Uani d . 1 1
C C18 0.7336(3) 0.22322(19) 0.2844(3) 0.0419(7) Uani d . 1 1
H H18 0.8071 0.2055 0.3463 0.050 Uiso calc R 1 1
C C19 0.7534(2) 0.03331(17) 0.3323(2) 0.0313(6) Uani d . 1 1
C C20 0.8205(3) 0.0492(2) 0.4520(3) 0.0405(7) Uani d . 1 1
H H20 0.9083 0.0468 0.4870 0.049 Uiso calc R 1 1
C C21 0.7536(4) 0.0689(2) 0.5186(3) 0.0520(9) Uani d . 1 1
H H21 0.7974 0.0807 0.5989 0.062 Uiso calc R 1 1
C C22 0.6227(3) 0.0714(2) 0.4675(3) 0.0519(9) Uani d . 1 1
H H22 0.5799 0.0856 0.5136 0.062 Uiso calc R 1 1
C C23 0.5554(3) 0.0530(2) 0.3496(3) 0.0461(8) Uani d . 1 1
H H23 0.4676 0.0533 0.3156 0.055 Uiso calc R 1 1
C C24 0.6223(3) 0.03431(18) 0.2832(3) 0.0344(6) Uani d . 1 1
C C25 0.6696(2) -0.00651(17) 0.1305(2) 0.0320(6) Uani d . 1 1
C C26 0.9511(3) 0.12412(17) 0.2976(3) 0.0338(6) Uani d . 1 1
N N1 0.8989(2) -0.04069(14) 0.2652(2) 0.0314(5) Uani d . 1 1
N N2 1.0305(3) 0.1513(2) 0.3775(3) 0.0536(8) Uani d . 1 1
N N3 0.5757(2) 0.01076(17) 0.1639(2) 0.0384(6) Uani d D 1 1
N N4 0.6549(3) 0.27593(17) 0.2955(2) 0.0432(6) Uani d D 1 1
O O1 0.7082(2) 0.13787(13) 0.00656(18) 0.0420(5) Uani d . 1 1
O O2 0.65774(19) -0.03273(14) 0.03448(19) 0.0431(6) Uani d . 1 1
C C3 1.1633(3) 0.07184(19) 0.1643(3) 0.0387(7) Uani d U 1 1
H H3 1.2042 0.0288 0.2100 0.046 Uiso calc R 1 1
C C1 1.1410(4) 0.1943(2) 0.0621(4) 0.0541(9) Uani d . 1 1
H H1 1.1683 0.2385 0.0356 0.065 Uiso calc R 1 1
C C2 1.2182(3) 0.1393(2) 0.1252(3) 0.0540(9) Uani d U 1 1
H H2 1.3045 0.1423 0.1450 0.065 Uiso calc R 1 1
C C4 1.0225(3) 0.09175(19) 0.1099(3) 0.0369(6) Uani d U 1 1
S S1 0.98893(10) 0.17802(6) 0.03333(12) 0.0667(4) Uani d U 1 1
H H3A 0.4965(19) 0.008(4) 0.130(5) 0.110(19) Uiso d D 1 1
H H4A 0.669(4) 0.303(2) 0.357(3) 0.066(13) Uiso d D 1 1

loop_
_atom_site_aniso_label
_atom_site_aniso_U_11
_atom_site_aniso_U_22
_atom_site_aniso_U_33
_atom_site_aniso_U_12
_atom_site_aniso_U_13
_atom_site_aniso_U_23
C5 0.0313(13) 0.0332(14) 0.0297(14) 0.0053(11) 0.0129(11) -0.0025(12)
C6 0.0417(15) 0.0360(16) 0.0468(18) 0.0096(12) 0.0220(14) 0.0045(14)
C7 0.0495(18) 0.0358(17) 0.066(2) 0.0044(14) 0.0248(17) 0.0119(16)
C8 0.0236(11) 0.0356(14) 0.0229(12) 0.0021(10) 0.0048(10) 0.0001(11)
C9 0.0257(11) 0.0327(13) 0.0229(12) 0.0042(10) 0.0084(10) 0.0002(11)
C10 0.0318(12) 0.0323(14) 0.0248(13) 0.0061(11) 0.0095(11) 0.0021(11)
C11 0.0337(13) 0.0346(14) 0.0265(13) 0.0070(11) 0.0103(11) 0.0001(11)
C12 0.0318(13) 0.0314(14) 0.0314(14) 0.0035(11) 0.0142(11) 0.0020(11)
C13 0.0350(14) 0.0453(17) 0.0357(16) 0.0043(12) 0.0123(13) 0.0011(14)
C14 0.0303(14) 0.055(2) 0.0478(19) 0.0043(13) 0.0066(13) 0.0085(16)
C15 0.0341(15) 0.0502(19) 0.062(2) 0.0124(13) 0.0223(15) 0.0099(17)
C16 0.0448(16) 0.0409(17) 0.056(2) 0.0098(14) 0.0284(16) 0.0002(15)
C17 0.0386(14) 0.0352(15) 0.0368(16) 0.0033(12) 0.0180(13) -0.0011(13)
C18 0.0439(16) 0.0426(17) 0.0344(16) 0.0111(13) 0.0114(13) -0.0040(13)
C19 0.0306(13) 0.0366(15) 0.0249(13) 0.0020(11) 0.0096(11) 0.0030(11)
C20 0.0363(14) 0.0528(19) 0.0269(14) 0.0078(13) 0.0076(12) 0.0031(13)
C21 0.058(2) 0.070(2) 0.0266(15) 0.0113(18) 0.0167(15) 0.0025(16)
C22 0.056(2) 0.068(2) 0.0418(19) 0.0141(17) 0.0301(17) 0.0036(17)
C23 0.0346(15) 0.060(2) 0.0468(19) 0.0058(14) 0.0197(14) 0.0023(16)
C24 0.0307(13) 0.0400(15) 0.0305(14) 0.0023(11) 0.0106(11) 0.0029(12)
C25 0.0271(12) 0.0350(14) 0.0280(14) 0.0000(11) 0.0056(11) -0.0010(12)
C26 0.0300(13) 0.0369(15) 0.0329(15) 0.0036(11) 0.0114(12) -0.0023(12)
N1 0.0288(11) 0.0308(12) 0.0310(12) 0.0057(9) 0.0088(10) 0.0044(10)
N2 0.0381(14) 0.065(2) 0.0456(16) -0.0050(13) 0.0052(13) -0.0178(15)
N3 0.0242(11) 0.0548(16) 0.0309(13) 0.0000(11) 0.0061(10) -0.0052(12)
N4 0.0483(15) 0.0466(15) 0.0318(14) 0.0116(12) 0.0135(12) -0.0089(12)
O1 0.0500(12) 0.0498(13) 0.0247(10) 0.0188(10) 0.0139(9) 0.0043(9)
O2 0.0329(10) 0.0571(14) 0.0322(11) 0.0007(9) 0.0064(9) -0.0134(10)
C3 0.0327(11) 0.0462(16) 0.0462(17) -0.0091(12) 0.0255(12) -0.0036(14)
C1 0.057(2) 0.0451(19) 0.069(2) -0.0063(16) 0.0351(19) -0.0027(18)
C2 0.0441(18) 0.057(2) 0.066(2) -0.0071(15) 0.0274(17) 0.0100(18)
C4 0.0348(11) 0.0456(14) 0.0338(15) 0.0016(12) 0.0177(11) -0.0060(10)
S1 0.0605(6) 0.0559(6) 0.0906(9) 0.0067(4) 0.0380(6) 0.0152(5)

loop_
_atom_type_symbol
_atom_type_description
_atom_type_scat_dispersion_real
_atom_type_scat_dispersion_imag
_atom_type_scat_source
C C 0.0033 0.0016 'International Tables Vol C Tables 4.2.6.8 and 6.1.1.4'
H H 0.0000 0.0000 'International Tables Vol C Tables 4.2.6.8 and 6.1.1.4'
N N 0.0061 0.0033 'International Tables Vol C Tables 4.2.6.8 and 6.1.1.4'
O O 0.0106 0.0060 'International Tables Vol C Tables 4.2.6.8 and 6.1.1.4'
S S 0.1246 0.1234 'International Tables Vol C Tables 4.2.6.8 and 6.1.1.4'

loop_
_geom_angle_atom_site_label_1
_geom_angle_atom_site_label_2
_geom_angle_atom_site_label_3
_geom_angle
C4 C5 C6 116.2(2)
C4 C5 C9 113.7(2)
C6 C5 C9 104.2(2)
C4 C5 H5 107.5
C6 C5 H5 107.5
C9 C5 H5 107.5
N1 C6 C5 106.7(2)
N1 C6 H6A 110.4
C5 C6 H6A 110.4
N1 C6 H6B 110.4
C5 C6 H6B 110.4
H6A C6 H6B 108.6
N1 C7 H7A 109.5
N1 C7 H7B 109.5
H7A C7 H7B 109.5
N1 C7 H7C 109.5
H7A C7 H7C 109.5
H7B C7 H7C 109.5
N1 C8 C19 116.8(2)
N1 C8 C25 116.9(2)
C19 C8 C25 101.2(2)
N1 C8 C9 100.7(2)
C19 C8 C9 115.0(2)
C25 C8 C9 106.4(2)
C26 C9 C5 109.0(2)
C26 C9 C10 113.1(2)
C5 C9 C10 112.5(2)
C26 C9 C8 108.5(2)
C5 C9 C8 101.5(2)
C10 C9 C8 111.6(2)
O1 C10 C11 121.4(2)
O1 C10 C9 116.5(2)
C11 C10 C9 121.9(2)
C18 C11 C10 128.8(3)
C18 C11 C12 105.8(2)
C10 C11 C12 125.3(2)
C13 C12 C17 118.2(3)
C13 C12 C11 135.3(3)
C17 C12 C11 106.5(2)
C14 C13 C12 118.7(3)
C14 C13 H13 120.7
C12 C13 H13 120.7
C13 C14 C15 121.6(3)
C13 C14 H14 119.2
C15 C14 H14 119.2
C16 C15 C14 121.2(3)
C16 C15 H15 119.4
C14 C15 H15 119.4
C15 C16 C17 117.5(3)
C15 C16 H16 121.3
C17 C16 H16 121.3
N4 C17 C16 129.9(3)
N4 C17 C12 107.3(2)
C16 C17 C12 122.8(3)
N4 C18 C11 110.1(3)
N4 C18 H18 124.9
C11 C18 H18 124.9
C20 C19 C24 119.8(3)
C20 C19 C8 131.2(3)
C24 C19 C8 109.0(2)
C19 C20 C21 118.3(3)
C19 C20 H20 120.8
C21 C20 H20 120.8
C20 C21 C22 121.2(3)
C20 C21 H21 119.4
C22 C21 H21 119.4
C23 C22 C21 120.8(3)
C23 C22 H22 119.6
C21 C22 H22 119.6
C22 C23 C24 118.0(3)
C22 C23 H23 121.0
C24 C23 H23 121.0
C23 C24 C19 122.0(3)
C23 C24 N3 128.6(3)
C19 C24 N3 109.4(2)
O2 C25 N3 126.6(3)
O2 C25 C8 125.8(2)
N3 C25 C8 107.6(2)
N2 C26 C9 177.1(3)
C8 N1 C7 115.0(2)
C8 N1 C6 109.6(2)
C7 N1 C6 114.5(3)
C25 N3 C24 112.0(2)
C25 N3 H3A 134(4)
C24 N3 H3A 114(4)
C18 N4 C17 110.3(3)
C18 N4 H4A 125(3)
C17 N4 H4A 124(3)
C2 C3 C4 102.1(3)
C2 C3 H3 129.0
C4 C3 H3 129.0
C2 C1 S1 114.2(3)
C2 C1 H1 122.9
S1 C1 H1 122.9
C1 C2 C3 117.9(3)
C1 C2 H2 121.1
C3 C2 H2 121.1
C5 C4 C3 127.1(3)
C5 C4 S1 119.7(2)
C3 C4 S1 113.2(2)
C1 S1 C4 92.66(17)

loop_
_geom_bond_atom_site_label_1
_geom_bond_atom_site_label_2
_geom_bond_distance
C5 C4 1.505(4)
C5 C6 1.524(4)
C5 C9 1.560(4)
C5 H5 0.9800
C6 N1 1.462(4)
C6 H6A 0.9700
C6 H6B 0.9700
C7 N1 1.457(4)
C7 H7A 0.9600
C7 H7B 0.9600
C7 H7C 0.9600
C8 N1 1.442(3)
C8 C19 1.506(4)
C8 C25 1.557(3)
C8 C9 1.587(4)
C9 C26 1.469(4)
C9 C10 1.562(4)
C10 O1 1.231(3)
C10 C11 1.430(4)
C11 C18 1.385(4)
C11 C12 1.446(4)
C12 C13 1.396(4)
C12 C17 1.405(4)
C13 C14 1.385(4)
C13 H13 0.9300
C14 C15 1.386(5)
C14 H14 0.9300
C15 C16 1.365(5)
C15 H15 0.9300
C16 C17 1.390(4)
C16 H16 0.9300
C17 N4 1.379(4)
C18 N4 1.331(4)
C18 H18 0.9300
C19 C20 1.382(4)
C19 C24 1.388(4)
C20 C21 1.385(5)
C20 H20 0.9300
C21 C22 1.386(5)
C21 H21 0.9300
C22 C23 1.372(5)
C22 H22 0.9300
C23 C24 1.379(4)
C23 H23 0.9300
C24 N3 1.401(4)
C25 O2 1.220(3)
C25 N3 1.349(4)
C26 N2 1.135(4)
N3 H3A 0.84(2)
N4 H4A 0.844(19)
C3 C2 1.492(4)
C3 C4 1.528(4)
C3 H3 0.9300
C1 C2 1.310(5)
C1 S1 1.676(4)
C1 H1 0.9300
C2 H2 0.9300
C4 S1 1.708(3)

loop_
_geom_hbond_atom_site_label_D
_geom_hbond_atom_site_label_H
_geom_hbond_atom_site_label_A
_geom_hbond_site_symmetry_A
_geom_hbond_distance_DH
_geom_hbond_distance_HA
_geom_hbond_distance_DA
_geom_hbond_angle_DHA
N3 H3A O2 3_655 0.84(4) 2.12(5) 2.828(3) 142(5)
N4 H4A O1 4_566 0.85(3) 1.99(3) 2.829(3) 177(3)

loop_
_geom_torsion_atom_site_label_1
_geom_torsion_atom_site_label_2
_geom_torsion_atom_site_label_3
_geom_torsion_atom_site_label_4
_geom_torsion
C4 C5 C6 N1 132.7(3)
C9 C5 C6 N1 6.8(3)
C4 C5 C9 C26 -41.6(3)
C6 C5 C9 C26 85.8(3)
C4 C5 C9 C10 84.7(3)
C6 C5 C9 C10 -147.9(2)
C4 C5 C9 C8 -155.9(2)
C6 C5 C9 C8 -28.5(3)
N1 C8 C9 C26 -74.4(3)
C19 C8 C9 C26 52.0(3)
C25 C8 C9 C26 163.2(2)
N1 C8 C9 C5 40.3(2)
C19 C8 C9 C5 166.8(2)
C25 C8 C9 C5 -82.1(2)
N1 C8 C9 C10 160.4(2)
C19 C8 C9 C10 -73.2(3)
C25 C8 C9 C10 38.0(3)
C26 C9 C10 O1 139.7(3)
C5 C9 C10 O1 15.6(4)
C8 C9 C10 O1 -97.7(3)
C26 C9 C10 C11 -45.4(4)
C5 C9 C10 C11 -169.4(3)
C8 C9 C10 C11 77.2(3)
O1 C10 C11 C18 -168.2(3)
C9 C10 C11 C18 17.1(5)
O1 C10 C11 C12 10.7(5)
C9 C10 C11 C12 -164.0(3)
C18 C11 C12 C13 -176.8(3)
C10 C11 C12 C13 4.1(5)
C18 C11 C12 C17 1.3(3)
C10 C11 C12 C17 -177.8(3)
C17 C12 C13 C14 1.5(4)
C11 C12 C13 C14 179.5(3)
C12 C13 C14 C15 0.0(5)
C13 C14 C15 C16 -1.7(5)
C14 C15 C16 C17 1.6(5)
C15 C16 C17 N4 -178.9(3)
C15 C16 C17 C12 0.1(5)
C13 C12 C17 N4 177.5(3)
C11 C12 C17 N4 -1.0(3)
C13 C12 C17 C16 -1.6(5)
C11 C12 C17 C16 179.8(3)
C10 C11 C18 N4 177.9(3)
C12 C11 C18 N4 -1.1(4)
N1 C8 C19 C20 44.8(4)
C25 C8 C19 C20 172.9(3)
C9 C8 C19 C20 -72.9(4)
N1 C8 C19 C24 -136.3(3)
C25 C8 C19 C24 -8.2(3)
C9 C8 C19 C24 106.0(3)
C24 C19 C20 C21 -2.6(5)
C8 C19 C20 C21 176.3(3)
C19 C20 C21 C22 1.1(6)
C20 C21 C22 C23 1.1(6)
C21 C22 C23 C24 -1.8(6)
C22 C23 C24 C19 0.3(5)
C22 C23 C24 N3 177.2(3)
C20 C19 C24 C23 1.9(5)
C8 C19 C24 C23 -177.1(3)
C20 C19 C24 N3 -175.5(3)
C8 C19 C24 N3 5.4(3)
N1 C8 C25 O2 -44.9(4)
C19 C8 C25 O2 -172.9(3)
C9 C8 C25 O2 66.6(4)
N1 C8 C25 N3 136.3(3)
C19 C8 C25 N3 8.3(3)
C9 C8 C25 N3 -112.1(3)
C19 C8 N1 C7 65.8(3)
C25 C8 N1 C7 -54.3(3)
C9 C8 N1 C7 -169.0(2)
C19 C8 N1 C6 -163.6(2)
C25 C8 N1 C6 76.3(3)
C9 C8 N1 C6 -38.4(3)
C5 C6 N1 C8 20.8(3)
C5 C6 N1 C7 151.7(3)
O2 C25 N3 C24 175.5(3)
C8 C25 N3 C24 -5.7(3)
C23 C24 N3 C25 -176.9(3)
C19 C24 N3 C25 0.3(4)
C11 C18 N4 C17 0.5(4)
C16 C17 N4 C18 179.4(3)
C12 C17 N4 C18 0.3(4)
S1 C1 C2 C3 -1.0(5)
C4 C3 C2 C1 1.1(4)
C6 C5 C4 C3 -7.7(4)
C9 C5 C4 C3 113.2(3)
C6 C5 C4 S1 173.7(2)
C9 C5 C4 S1 -65.4(3)
C2 C3 C4 C5 -179.4(3)
C2 C3 C4 S1 -0.7(3)
C2 C1 S1 C4 0.5(3)
C5 C4 S1 C1 179.0(3)
C3 C4 S1 C1 0.2(3)
